data_4317630
loop_
_publ_author_name
'Augusto Cingolani'
Effendy
'Fabio Marchetti'
'Claudio Pettinari'
'Riccardo Pettinari'
'Brian W. Skelton'
'Allan H. White'

_publ_contact_author_address
;
    Department of Chemistry
    University of Western Australia
    Nedlands
    Western Australia 6907
    Australia
;
_publ_contact_author_email bws@crystal.uwa.edu.au
_publ_contact_author_fax (+61)_08_9380_1118
_publ_contact_author_name 'Skelton, B. W.'
_publ_contact_author_phone (+61)_08-9380_3481
_publ_section_title
;
 First Structurally Characterized Silver(I) Derivatives with
 Nonfluorinated \b-Diketones
;
_journal_name_full 'Inorganic Chemistry'
_journal_page_first 1151
_journal_page_last 1161
_journal_paper_doi 10.1021/ic0109391
_journal_volume 41
_journal_year 2002
_chemical_formula_sum 'C53 H44 Ag N2 O2.5 P2'
_chemical_formula_weight 918.75
_space_group_IT_number 15
_symmetry_cell_setting monoclinic
_symmetry_space_group_name_Hall '-C 2yc'
_symmetry_space_group_name_H-M 'C 1 2/c 1'
_cell_angle_alpha 90.00000
_cell_angle_beta 100.02(3)
_cell_angle_gamma 90.00000
_cell_formula_units_Z 8
_cell_length_a 16.193(8)
_cell_length_b 13.859(7)
_cell_length_c 39.306(7)
_cell_measurement_reflns_used 12
_cell_measurement_temperature 293
_cell_measurement_theta_max 13.8
_cell_measurement_theta_min 12.9
_cell_volume 8686(6)
_computing_cell_refinement 'Enraf Nonius software'
_computing_data_collection 'Enraf Nonius software'
_computing_data_reduction xtal
_computing_molecular_graphics xtal
_computing_publication_material 'xtal BONDLA CIFIO'
_computing_structure_refinement xtal
_computing_structure_solution xtal
_diffrn_ambient_temperature 293
_diffrn_measurement_device_type
;
  CAD4 diffractometer
;
_diffrn_measurement_method '2\q-\w scans'
_diffrn_radiation_detector 'CCD area detector'
_diffrn_radiation_monochromator graphite
_diffrn_radiation_source 'rotating anode'
_diffrn_radiation_type 'Mo K\a'
_diffrn_radiation_wavelength .71073
_diffrn_reflns_av_R_equivalents .119
_diffrn_reflns_av_sigmaI/netI .139
_diffrn_reflns_limit_h_max 11
_diffrn_reflns_limit_h_min -19
_diffrn_reflns_limit_k_max 0
_diffrn_reflns_limit_k_min -16
_diffrn_reflns_limit_l_max 46
_diffrn_reflns_limit_l_min -46
_diffrn_reflns_number 13300
_diffrn_reflns_theta_max 24.98
_diffrn_reflns_theta_min 1.95
_diffrn_standards_decay_% 0
_diffrn_standards_interval_time 60
_diffrn_standards_number 12
_exptl_absorpt_coefficient_mu .584
_exptl_absorpt_correction_T_max .95
_exptl_absorpt_correction_T_min .87
_exptl_absorpt_correction_type gaussian
_exptl_absorpt_process_details
;
  XTAL absorb
;
_exptl_crystal_colour yellow
_exptl_crystal_density_diffrn 1.405
_exptl_crystal_description fragment
_exptl_crystal_F_000 3784
_exptl_crystal_size_max .38
_exptl_crystal_size_mid .25
_exptl_crystal_size_min .12
_refine_diff_density_max .59
_refine_diff_density_min -.48
_refine_ls_goodness_of_fit_all 1.138
_refine_ls_goodness_of_fit_ref 1.14
_refine_ls_hydrogen_treatment noref
_refine_ls_matrix_type full
_refine_ls_number_constraints 0
_refine_ls_number_parameters 547
_refine_ls_number_reflns 2895
_refine_ls_number_restraints 0
_refine_ls_R_factor_all .155
_refine_ls_R_factor_gt .054
_refine_ls_shift/su_max .045
_refine_ls_shift/su_mean .001
_refine_ls_structure_factor_coef F
_refine_ls_weighting_scheme sigma
_refine_ls_wR_factor_all .104
_refine_ls_wR_factor_ref .062
_reflns_d_resolution_high .842
_reflns_d_resolution_low 10.46
_reflns_limit_h_max 19
_reflns_limit_h_min 0
_reflns_limit_k_max 16
_reflns_limit_k_min 0
_reflns_limit_l_max 46
_reflns_limit_l_min -46
_reflns_number_gt 2895
_reflns_number_observed 2896
_reflns_number_total 7357
_reflns_threshold_expression 'I    > 3.00 sig(I   )'
_cod_data_source_file ic0109391_2.cif
_cod_data_source_block '[Ag(Q1)(Ph3P)2].1/2H2O'
_cod_original_sg_symbol_Hall -c_2yc
_cod_original_formula_sum 'C53 H44 Ag1 N2 O2.5 P2'
_cod_database_code 4317630

loop_
_symmetry_equiv_pos_as_xyz
+x,+y,+z
-x,+y,1/2-z
-x,-y,-z
+x,-y,1/2+z
1/2+x,1/2+y,+z
1/2-x,1/2+y,1/2-z
1/2-x,1/2-y,-z
1/2+x,1/2-y,1/2+z

loop_
_atom_site_label
_atom_site_fract_x
_atom_site_fract_y
_atom_site_fract_z
_atom_site_U_iso_or_equiv
_atom_site_adp_type
_atom_site_calc_flag
_atom_site_calc_attached_atom
_atom_site_occupancy
_atom_site_disorder_assembly
_atom_site_disorder_group
Ag .60919(5) .72397(6) .40173(2) .0409(4) Uani ? ? 1.00000 ? ?
P1 .70261(15) .80102(19) .36612(7) .0376(15) Uani ? ? 1.00000 ? ?
C111 .7960(6) .8592(8) .3910(3) .042(6) Uani ? ? 1.00000 ? ?
C112 .8522(6) .7981(7) .4118(3) .051(7) Uani ? ? 1.00000 ? ?
C113 .9258(7) .8320(9) .4297(3) .055(7) Uani ? ? 1.00000 ? ?
C114 .9458(6) .9282(10) .4272(3) .060(8) Uani ? ? 1.00000 ? ?
C115 .8899(7) .9879(8) .4077(3) .056(7) Uani ? ? 1.00000 ? ?
C116 .8137(6) .9553(8) .3894(3) .050(7) Uani ? ? 1.00000 ? ?
C121 .6510(6) .8949(8) .3378(3) .043(6) Uani ? ? 1.00000 ? ?
C122 .6907(7) .9528(9) .3173(3) .051(7) Uani ? ? 1.00000 ? ?
C123 .6478(9) 1.0249(9) .2971(3) .070(9) Uani ? ? 1.00000 ? ?
C124 .5614(9) 1.0365(10) .2958(4) .078(9) Uani ? ? 1.00000 ? ?
C125 .5233(8) .9781(12) .3165(4) .080(10) Uani ? ? 1.00000 ? ?
C126 .5655(8) .9100(10) .3372(3) .067(8) Uani ? ? 1.00000 ? ?
C131 .7481(6) .7224(9) .3373(3) .042(6) Uani ? ? 1.00000 ? ?
C132 .8204(6) .7447(9) .3243(3) .054(7) Uani ? ? 1.00000 ? ?
C133 .8493(8) .6812(13) .3010(3) .072(9) Uani ? ? 1.00000 ? ?
C134 .8091(9) .5980(12) .2931(3) .074(10) Uani ? ? 1.00000 ? ?
C135 .7354(9) .5737(10) .3049(4) .075(9) Uani ? ? 1.00000 ? ?
C136 .7064(7) .6386(10) .3270(3) .061(8) Uani ? ? 1.00000 ? ?
P2 .56172(15) .8129(2) .44910(7) .0373(15) Uani ? ? 1.00000 ? ?
C211 .4836(5) .7631(8) .4717(3) .035(5) Uani ? ? 1.00000 ? ?
C212 .4735(7) .6622(9) .4720(3) .052(7) Uani ? ? 1.00000 ? ?
C213 .4144(8) .6224(10) .4893(4) .070(9) Uani ? ? 1.00000 ? ?
C214 .3657(7) .6770(14) .5061(3) .070(10) Uani ? ? 1.00000 ? ?
C215 .3733(7) .7770(12) .5049(3) .064(8) Uani ? ? 1.00000 ? ?
C216 .4306(7) .8180(9) .4876(3) .054(7) Uani ? ? 1.00000 ? ?
C221 .6446(6) .8587(7) .4828(3) .040(6) Uani ? ? 1.00000 ? ?
C222 .6317(6) .8934(9) .5138(3) .054(7) Uani ? ? 1.00000 ? ?
C223 .6995(8) .9278(9) .5378(3) .058(8) Uani ? ? 1.00000 ? ?
C224 .7792(7) .9272(8) .5301(3) .057(8) Uani ? ? 1.00000 ? ?
C225 .7921(6) .8925(9) .4989(3) .054(7) Uani ? ? 1.00000 ? ?
C226 .7247(7) .8576(9) .4754(3) .054(7) Uani ? ? 1.00000 ? ?
C231 .5102(6) .9187(8) .4284(3) .038(6) Uani ? ? 1.00000 ? ?
C232 .5447(7) 1.0121(9) .4330(3) .061(8) Uani ? ? 1.00000 ? ?
C233 .5072(10) 1.0864(11) .4148(4) .087(11) Uani ? ? 1.00000 ? ?
C234 .4345(12) 1.0725(14) .3900(4) .097(13) Uani ? ? 1.00000 ? ?
C235 .3994(8) .9826(13) .3860(3) .078(10) Uani ? ? 1.00000 ? ?
C236 .4360(7) .9058(10) .4047(3) .063(8) Uani ? ? 1.00000 ? ?
N1 .5661(5) .4356(7) .3520(2) .051(6) Uani ? ? 1.00000 ? ?
C11 .6163(7) .3591(9) .3681(3) .057(8) Uani ? ? 1.00000 ? ?
C12 .6027(7) .2652(9) .3574(3) .064(8) Uani ? ? 1.00000 ? ?
C13 .6517(8) .1912(9) .3736(4) .071(9) Uani ? ? 1.00000 ? ?
C14 .7154(8) .2109(11) .4001(4) .073(10) Uani ? ? 1.00000 ? ?
C15 .7303(7) .3033(11) .4111(4) .070(9) Uani ? ? 1.00000 ? ?
C16 .6806(7) .3796(9) .3939(3) .065(8) Uani ? ? 1.00000 ? ?
N2 .5131(5) .4154(8) .3201(2) .056(6) Uani ? ? 1.00000 ? ?
C3 .4677(7) .4949(9) .3128(3) .054(7) Uani ? ? 1.00000 ? ?
C31 .4055(7) .4954(10) .2800(3) .073(8) Uani ? ? 1.00000 ? ?
C4 .4873(6) .5671(8) .3389(3) .045(7) Uani ? ? 1.00000 ? ?
C41 .4514(6) .6573(9) .3427(3) .047(7) Uani ? ? 1.00000 ? ?
O41 .4622(4) .6991(6) .3711(2) .061(5) Uani ? ? 1.00000 ? ?
C42 .3943(6) .7069(8) .3139(3) .050(7) Uani ? ? 1.00000 ? ?
C43 .3165(7) .7390(10) .3186(3) .066(8) Uani ? ? 1.00000 ? ?
C44 .2691(7) .7934(10) .2927(4) .076(9) Uani ? ? 1.00000 ? ?
C45 .2938(8) .8131(11) .2633(4) .076(9) Uani ? ? 1.00000 ? ?
C46 .3709(9) .7844(11) .2583(3) .079(9) Uani ? ? 1.00000 ? ?
C47 .4224(7) .7323(10) .2837(3) .060(7) Uani ? ? 1.00000 ? ?
C5 .5506(6) .5252(8) .3642(3) .045(7) Uani ? ? 1.00000 ? ?
O5 .5913(4) .5573(5) .39241(19) .053(5) Uani ? ? 1.00000 ? ?
O0 .50000 .2829(12) .25000 .152(15) Uani ? ? 1.00000 ? ?
H112 .83870 .72973 .41286 .06200 Uiso ? ? 1.00000 ? ?
H113 .96529 .79070 .44433 .06900 Uiso ? ? 1.00000 ? ?
H114 .99991 .95195 .43888 .07200 Uiso ? ? 1.00000 ? ?
H115 .90349 1.05679 .40697 .06800 Uiso ? ? 1.00000 ? ?
H116 .77269 .99780 .37603 .06400 Uiso ? ? 1.00000 ? ?
H122 .75181 .94477 .31756 .06900 Uiso ? ? 1.00000 ? ?
H123 .67945 1.06834 .28415 .09100 Uiso ? ? 1.00000 ? ?
H124 .53039 1.08556 .28140 .09400 Uiso ? ? 1.00000 ? ?
H125 .46171 .98778 .31579 .09900 Uiso ? ? 1.00000 ? ?
H126 .53389 .86790 .35144 .08500 Uiso ? ? 1.00000 ? ?
H132 .85167 .80545 .33140 .06800 Uiso ? ? 1.00000 ? ?
H133 .89952 .69537 .29153 .09100 Uiso ? ? 1.00000 ? ?
H134 .83281 .55611 .27747 .09300 Uiso ? ? 1.00000 ? ?
H135 .70618 .51340 .29789 .09500 Uiso ? ? 1.00000 ? ?
H136 .65129 .62551 .33429 .08400 Uiso ? ? 1.00000 ? ?
H212 .50843 .62131 .45986 .07200 Uiso ? ? 1.00000 ? ?
H213 .40996 .55293 .49160 .08200 Uiso ? ? 1.00000 ? ?
H214 .32342 .64793 .51751 .08100 Uiso ? ? 1.00000 ? ?
H215 .33918 .81809 .51759 .08100 Uiso ? ? 1.00000 ? ?
H216 .43327 .88935 .48543 .07000 Uiso ? ? 1.00000 ? ?
H222 .57482 .89571 .51901 .06400 Uiso ? ? 1.00000 ? ?
H223 .69068 .95150 .56025 .07600 Uiso ? ? 1.00000 ? ?
H224 .82891 .95133 .54701 .06800 Uiso ? ? 1.00000 ? ?
H225 .84931 .89179 .49373 .07000 Uiso ? ? 1.00000 ? ?
H226 .73546 .82870 .45359 .06600 Uiso ? ? 1.00000 ? ?
H232 .59455 1.02332 .44996 .07500 Uiso ? ? 1.00000 ? ?
H233 .53157 1.15221 .41753 .11700 Uiso ? ? 1.00000 ? ?
H234 .40721 1.12446 .37573 .11600 Uiso ? ? 1.00000 ? ?
H235 .34606 .97308 .37094 .09900 Uiso ? ? 1.00000 ? ?
H236 .40948 .83952 .40158 .07900 Uiso ? ? 1.00000 ? ?
H12 .55694 .25016 .33856 .07300 Uiso ? ? 1.00000 ? ?
H13 .63977 .12143 .36533 .09700 Uiso ? ? 1.00000 ? ?
H14 .75021 .15766 .41165 .10500 Uiso ? ? 1.00000 ? ?
H15 .77529 .31486 .43006 .08300 Uiso ? ? 1.00000 ? ?
H16 .69475 .44689 .40143 .08200 Uiso ? ? 1.00000 ? ?
H31a .38854 .43121 .27145 .10600 Uiso ? ? 1.00000 ? ?
H31b .42472 .52854 .26122 .10600 Uiso ? ? 1.00000 ? ?
H31c .35573 .52994 .28628 .10600 Uiso ? ? 1.00000 ? ?
H43 .29495 .72315 .33972 .08200 Uiso ? ? 1.00000 ? ?
H44 .21542 .81829 .29690 .09900 Uiso ? ? 1.00000 ? ?
H45 .25818 .84894 .24456 .08700 Uiso ? ? 1.00000 ? ?
H46 .39231 .80300 .23782 .10700 Uiso ? ? 1.00000 ? ?
H47 .47162 .71658 .27351 .07400 Uiso ? ? 1.00000 ? ?

loop_
_atom_site_aniso_label
_atom_site_aniso_U_11
_atom_site_aniso_U_22
_atom_site_aniso_U_33
_atom_site_aniso_U_12
_atom_site_aniso_U_13
_atom_site_aniso_U_23
Ag .0442(5) .0346(4) .0443(5) -.0034(4) .0085(3) -.0086(5)
P1 .0389(15) .0318(17) .0423(17) .0012(12) .0076(12) -.0043(13)
C111 .053(7) .036(7) .039(7) .002(5) .012(5) -.007(6)
C112 .051(7) .025(7) .072(9) .006(5) -.001(6) -.001(6)
C113 .068(8) .043(7) .052(8) .003(6) .004(6) -.016(7)
C114 .034(7) .072(10) .065(9) -.013(6) -.017(6) -.003(8)
C115 .072(8) .034(7) .060(9) -.007(6) .007(7) .004(6)
C116 .054(7) .035(7) .058(8) -.004(5) -.001(6) .003(6)
C121 .042(7) .044(7) .042(7) .019(5) .006(5) -.004(6)
C122 .077(8) .050(8) .028(7) .000(6) .014(6) .005(6)
C123 .122(12) .046(8) .040(8) .005(8) .006(7) .013(7)
C124 .093(11) .059(10) .070(10) .041(8) -.020(8) -.004(8)
C125 .086(11) .072(11) .083(11) .009(8) .017(8) .012(10)
C126 .077(9) .066(9) .059(9) .029(7) .010(7) .014(8)
C131 .040(6) .045(7) .040(6) .007(6) .006(5) .002(7)
C132 .048(7) .062(9) .053(7) .012(6) .016(6) .008(6)
C133 .063(9) .097(12) .063(10) .024(8) .033(7) .003(9)
C134 .081(10) .083(12) .056(9) .041(9) .005(8) -.014(9)
C135 .092(10) .055(9) .073(10) .003(8) -.002(8) -.023(8)
C136 .065(8) .057(8) .062(9) -.010(7) .013(6) -.020(7)
P2 .0364(15) .0331(16) .0421(17) -.0014(12) .0062(12) -.0014(13)
C211 .034(5) .040(7) .028(6) -.007(5) -.008(4) -.001(5)
C212 .055(8) .045(8) .059(8) -.010(6) .016(6) -.010(7)
C213 .076(9) .055(9) .078(11) -.029(7) .012(8) .015(8)
C214 .050(8) .105(13) .059(9) -.008(8) .018(7) .011(10)
C215 .043(7) .072(10) .079(10) .018(8) .012(6) .005(10)
C216 .053(7) .050(7) .065(9) .003(6) .028(6) -.007(7)
C221 .035(6) .035(6) .051(7) -.014(5) .012(5) -.005(6)
C222 .053(7) .064(9) .045(8) .003(6) .011(6) -.006(7)
C223 .067(8) .055(8) .053(8) -.001(6) .014(7) -.011(7)
C224 .070(9) .033(7) .064(9) -.021(6) -.003(7) -.004(7)
C225 .043(7) .058(8) .061(9) -.008(6) .010(6) -.006(7)
C226 .055(8) .064(9) .045(7) -.013(6) .019(6) -.006(7)
C231 .046(7) .044(7) .025(6) .008(5) .010(5) -.001(5)
C232 .094(9) .035(7) .062(9) .012(6) .035(7) .012(7)
C233 .136(14) .054(10) .079(12) .005(9) .041(10) -.004(9)
C234 .151(16) .092(14) .056(11) .068(12) .044(10) .032(10)
C235 .089(10) .101(13) .040(8) .051(10) .004(7) .017(9)
C236 .058(8) .080(10) .049(8) .020(7) .006(6) .009(8)
N1 .056(6) .041(6) .051(6) -.007(5) -.000(5) -.002(5)
C11 .061(8) .047(8) .062(9) -.004(6) .011(7) .018(7)
C12 .061(8) .034(7) .092(10) -.012(6) .001(6) -.012(7)
C13 .083(10) .041(8) .092(11) .011(7) .020(8) .004(8)
C14 .068(9) .075(12) .076(10) .008(8) .009(7) .012(9)
C15 .064(8) .069(12) .073(10) .001(7) .002(6) -.013(8)
C16 .070(9) .050(8) .074(10) .001(7) .009(7) -.022(8)
N2 .051(6) .060(7) .051(7) -.011(5) -.006(5) -.013(6)
C3 .063(8) .044(8) .051(8) -.013(6) .002(6) -.005(7)
C31 .071(8) .074(10) .065(9) -.003(7) -.011(7) -.031(8)
C4 .045(7) .045(7) .043(7) -.010(5) .002(5) -.006(6)
C41 .054(7) .050(8) .036(7) -.001(6) .007(5) -.001(6)
O41 .055(5) .062(6) .061(6) .005(4) -.004(4) -.009(5)
C42 .037(6) .051(8) .059(8) -.001(5) -.000(5) .008(6)
C43 .062(8) .073(10) .065(8) .006(7) .019(6) .014(8)
C44 .070(9) .073(11) .082(11) .019(7) .006(8) .010(9)
C45 .085(10) .076(11) .060(9) .029(8) -.003(7) .013(9)
C46 .116(11) .068(10) .048(8) .016(9) -.005(7) .010(9)
C47 .068(8) .065(8) .053(8) .004(7) .027(6) .001(8)
C5 .059(7) .035(7) .042(7) -.007(5) .006(6) -.006(6)
O5 .072(5) .035(4) .048(5) -.005(4) .001(4) -.007(4)
O0 .167(14) .065(11) .25(2) .00000 .110(15) .00000

loop_
_atom_type_symbol
_atom_type_description
_atom_type_oxidation_number
_atom_type_number_in_cell
_atom_type_scat_dispersion_real
_atom_type_scat_dispersion_imag
_atom_type_scat_source
C ? 0 424 .002014 .002014 'Int Tables Vol IV Tables 2.2B and 2.3.1'
H ? 0 352 0 0 'Int Tables Vol IV Tables 2.2B and 2.3.1'
Ag ? 0 8 -1.085 1.101 'Int Tables Vol IV Tables 2.2B and 2.3.1'
N ? 0 16 .004028 .002991 'Int Tables Vol IV Tables 2.2B and 2.3.1'
O ? 0 20 .007996 .005981 'Int Tables Vol IV Tables 2.2B and 2.3.1'
P ? 0 16 .090027 .094971 'Int Tables Vol IV Tables 2.2B and 2.3.1'

loop_
_diffrn_attenuator_code
_diffrn_attenuator_scale
? ?

loop_
_geom_angle_atom_site_label_1
_geom_angle_atom_site_label_2
_geom_angle_atom_site_label_3
_geom_angle_site_symmetry_1
_geom_angle_site_symmetry_2
_geom_angle_site_symmetry_3
_geom_angle
_geom_angle_publ_flag
P1 Ag P2 . . . 120.86(10) ?
P1 Ag O41 . . . 114.3(2) ?
P1 Ag O5 . . . 114.0(2) ?
P2 Ag O41 . . . 92.1(2) ?
P2 Ag O5 . . . 124.3(2) ?
O41 Ag O5 . . . 73.0(2) ?
Ag P1 C111 . . . 114.6(4) ?
Ag P1 C121 . . . 113.2(4) ?
Ag P1 C131 . . . 116.6(4) ?
C111 P1 C121 . . . 105.0(5) ?
C111 P1 C131 . . . 102.0(5) ?
C121 P1 C131 . . . 103.9(5) ?
P1 C111 C112 . . . 115.9(8) ?
P1 C111 C116 . . . 124.3(8) ?
C112 C111 C116 . . . 119.7(9) ?
C111 C112 C113 . . . 121.2(10) ?
C111 C112 H112 . . . 119.0(9) ?
C113 C112 H112 . . . 119.8(10) ?
C112 C113 C114 . . . 119.5(10) ?
C112 C113 H113 . . . 122.2(12) ?
C114 C113 H113 . . . 118.3(10) ?
C113 C114 C115 . . . 119.2(10) ?
C113 C114 H114 . . . 119.7(11) ?
C115 C114 H114 . . . 121.1(13) ?
C114 C115 C116 . . . 122.5(11) ?
C114 C115 H115 . . . 118.6(11) ?
C116 C115 H115 . . . 118.9(11) ?
C111 C116 C115 . . . 117.9(10) ?
C111 C116 H116 . . . 119.1(10) ?
C115 C116 H116 . . . 123.0(11) ?
P1 C121 C122 . . . 124.4(8) ?
P1 C121 C126 . . . 117.7(9) ?
C122 C121 C126 . . . 117.9(10) ?
C121 C122 C123 . . . 121.1(11) ?
C121 C122 H122 . . . 119.6(10) ?
C123 C122 H122 . . . 119.2(12) ?
C122 C123 C124 . . . 120.3(12) ?
C122 C123 H123 . . . 118.7(13) ?
C124 C123 H123 . . . 121.0(12) ?
C123 C124 C125 . . . 117.4(12) ?
C123 C124 H124 . . . 121.1(14) ?
C125 C124 H124 . . . 121.5(15) ?
C124 C125 C126 . . . 122.6(13) ?
C124 C125 H125 . . . 117.0(14) ?
C126 C125 H125 . . . 120.3(15) ?
C121 C126 C125 . . . 120.6(12) ?
C121 C126 H126 . . . 120.2(12) ?
C125 C126 H126 . . . 119.2(12) ?
P1 C131 C132 . . . 123.7(9) ?
P1 C131 C136 . . . 117.3(8) ?
C132 C131 C136 . . . 119.0(11) ?
C131 C132 C133 . . . 119.8(11) ?
C131 C132 H132 . . . 120.1(11) ?
C133 C132 H132 . . . 120.0(11) ?
C132 C133 C134 . . . 119.3(13) ?
C132 C133 H133 . . . 121.3(15) ?
C134 C133 H133 . . . 119.4(16) ?
C133 C134 C135 . . . 122.7(14) ?
C133 C134 H134 . . . 115.8(15) ?
C135 C134 H134 . . . 121.4(15) ?
C134 C135 C136 . . . 117.0(13) ?
C134 C135 H135 . . . 120.9(14) ?
C136 C135 H135 . . . 122.1(14) ?
C131 C136 C135 . . . 122.0(11) ?
C131 C136 H136 . . . 119.3(12) ?
C135 C136 H136 . . . 118.5(12) ?
Ag P2 C211 . . . 121.1(4) ?
Ag P2 C221 . . . 115.8(4) ?
Ag P2 C231 . . . 104.2(3) ?
C211 P2 C221 . . . 105.5(5) ?
C211 P2 C231 . . . 102.9(5) ?
C221 P2 C231 . . . 105.5(5) ?
P2 C211 C212 . . . 118.5(8) ?
P2 C211 C216 . . . 123.9(9) ?
C212 C211 C216 . . . 117.5(10) ?
C211 C212 C213 . . . 119.5(11) ?
C211 C212 H212 . . . 119.3(11) ?
C213 C212 H212 . . . 121.1(12) ?
C212 C213 C214 . . . 122.1(13) ?
C212 C213 H213 . . . 120.6(13) ?
C214 C213 H213 . . . 117.0(15) ?
C213 C214 C215 . . . 118.8(13) ?
C213 C214 H214 . . . 121.0(18) ?
C215 C214 H214 . . . 120.1(15) ?
C214 C215 C216 . . . 120.1(13) ?
C214 C215 H215 . . . 119.9(13) ?
C216 C215 H215 . . . 119.9(16) ?
C211 C216 C215 . . . 121.9(12) ?
C211 C216 H216 . . . 118.0(12) ?
C215 C216 H216 . . . 120.1(13) ?
P2 C221 C222 . . . 124.4(8) ?
P2 C221 C226 . . . 116.3(8) ?
C222 C221 C226 . . . 119.3(9) ?
C221 C222 C223 . . . 120.0(10) ?
C221 C222 H222 . . . 119.7(10) ?
C223 C222 H222 . . . 120.2(12) ?
C222 C223 C224 . . . 120.3(11) ?
C222 C223 H223 . . . 120.3(12) ?
C224 C223 H223 . . . 119.4(11) ?
C223 C224 C225 . . . 119.6(10) ?
C223 C224 H224 . . . 121.7(12) ?
C225 C224 H224 . . . 118.6(12) ?
C224 C225 C226 . . . 119.7(10) ?
C224 C225 H225 . . . 119.1(10) ?
C226 C225 H225 . . . 121.2(12) ?
C221 C226 C225 . . . 121.0(11) ?
C221 C226 H226 . . . 120.1(10) ?
C225 C226 H226 . . . 118.8(11) ?
P2 C231 C232 . . . 123.0(7) ?
P2 C231 C236 . . . 118.1(9) ?
C232 C231 C236 . . . 118.7(10) ?
C231 C232 C233 . . . 120.4(11) ?
C231 C232 H232 . . . 120.1(11) ?
C233 C232 H232 . . . 119.4(12) ?
C232 C233 C234 . . . 120.8(14) ?
C232 C233 H233 . . . 121.0(14) ?
C234 C233 H233 . . . 118.1(15) ?
C233 C234 C235 . . . 119.1(15) ?
C233 C234 H234 . . . 122.7(18) ?
C235 C234 H234 . . . 118.2(16) ?
C234 C235 C236 . . . 121.0(12) ?
C234 C235 H235 . . . 120.2(16) ?
C236 C235 H235 . . . 118.7(16) ?
C231 C236 C235 . . . 120.0(12) ?
C231 C236 H236 . . . 119.7(11) ?
C235 C236 H236 . . . 120.3(11) ?
C11 N1 N2 . . . 117.3(9) ?
C11 N1 C5 . . . 130.4(9) ?
N2 N1 C5 . . . 111.6(8) ?
N1 C11 C12 . . . 121.6(10) ?
N1 C11 C16 . . . 119.0(11) ?
C12 C11 C16 . . . 119.4(11) ?
C11 C12 C13 . . . 120.9(11) ?
C11 C12 H12 . . . 119.6(11) ?
C13 C12 H12 . . . 119.5(12) ?
C12 C13 C14 . . . 120.1(12) ?
C12 C13 H13 . . . 119.4(12) ?
C14 C13 H13 . . . 120.5(13) ?
C13 C14 C15 . . . 120.2(13) ?
C13 C14 H14 . . . 119.9(14) ?
C15 C14 H14 . . . 119.9(12) ?
C14 C15 C16 . . . 119.5(11) ?
C14 C15 H15 . . . 118.2(13) ?
C16 C15 H15 . . . 122.2(14) ?
C11 C16 C15 . . . 119.8(12) ?
C11 C16 H16 . . . 121.9(12) ?
C15 C16 H16 . . . 118.3(11) ?
N1 N2 C3 . . . 104.9(9) ?
N2 C3 C31 . . . 117.2(11) ?
N2 C3 C4 . . . 112.2(9) ?
C31 C3 C4 . . . 130.5(11) ?
C3 C31 H31a . . . 113.6(12) ?
C3 C31 H31b . . . 113.7(10) ?
C3 C31 H31c . . . 103.8(11) ?
H31a C31 H31b . . . 106.3(13) ?
H31a C31 H31c . . . 109.3(11) ?
H31b C31 H31c . . . 110.0(12) ?
C3 C4 C41 . . . 131.1(9) ?
C3 C4 C5 . . . 105.0(10) ?
C41 C4 C5 . . . 123.7(10) ?
C4 C41 O41 . . . 121.0(10) ?
C4 C41 C42 . . . 123.0(10) ?
O41 C41 C42 . . . 115.8(10) ?
Ag O41 C41 . . . 118.0(6) ?
C41 C42 C43 . . . 120.5(11) ?
C41 C42 C47 . . . 120.6(9) ?
C43 C42 C47 . . . 118.4(10) ?
C42 C43 C44 . . . 118.8(12) ?
C42 C43 H43 . . . 120.6(11) ?
C44 C43 H43 . . . 120.6(12) ?
C43 C44 C45 . . . 122.9(12) ?
C43 C44 H44 . . . 117.7(15) ?
C45 C44 H44 . . . 119.4(14) ?
C44 C45 C46 . . . 119.6(13) ?
C44 C45 H45 . . . 122.2(14) ?
C46 C45 H45 . . . 118.2(14) ?
C45 C46 C47 . . . 120.2(13) ?
C45 C46 H46 . . . 121.1(14) ?
C47 C46 H46 . . . 118.6(14) ?
C42 C47 C46 . . . 120.0(11) ?
C42 C47 H47 . . . 135.0(12) ?
C46 C47 H47 . . . 104.7(12) ?
N1 C5 C4 . . . 106.3(9) ?
N1 C5 O5 . . . 121.7(9) ?
C4 C5 O5 . . . 132.0(10) ?
Ag O5 C5 . . . 120.9(7) ?

loop_
_geom_bond_atom_site_label_1
_geom_bond_atom_site_label_2
_geom_bond_site_symmetry_1
_geom_bond_site_symmetry_2
_geom_bond_distance
_geom_bond_publ_flag
Ag P1 . . 2.475(3) ?
Ag P2 . . 2.465(3) ?
Ag O41 . . 2.498(6) ?
Ag O5 . . 2.349(7) ?
P1 C111 . . 1.837(10) ?
P1 C121 . . 1.819(11) ?
P1 C131 . . 1.819(12) ?
C111 C112 . . 1.398(14) ?
C111 C116 . . 1.367(15) ?
C112 C113 . . 1.358(14) ?
C112 H112 . . .975(10) ?
C113 C114 . . 1.380(18) ?
C113 H113 . . .968(11) ?
C114 C115 . . 1.360(16) ?
C114 H114 . . .973(10) ?
C115 C116 . . 1.392(15) ?
C115 H115 . . .981(11) ?
C116 H116 . . .971(10) ?
C121 C122 . . 1.375(16) ?
C121 C126 . . 1.397(16) ?
C122 C123 . . 1.384(16) ?
C122 H122 . . .994(11) ?
C123 C124 . . 1.40(2) ?
C123 H123 . . .989(14) ?
C124 C125 . . 1.37(2) ?
C124 H124 . . .967(14) ?
C125 C126 . . 1.35(2) ?
C125 H125 . . 1.002(13) ?
C126 H126 . . 1.007(14) ?
C131 C132 . . 1.390(15) ?
C131 C136 . . 1.369(17) ?
C132 C133 . . 1.41(2) ?
C132 H132 . . .998(11) ?
C133 C134 . . 1.33(2) ?
C133 H133 . . .972(14) ?
C134 C135 . . 1.40(2) ?
C134 H134 . . .970(16) ?
C135 C136 . . 1.39(2) ?
C135 H135 . . .976(13) ?
C136 H136 . . .999(12) ?
P2 C211 . . 1.804(10) ?
P2 C221 . . 1.828(10) ?
P2 C231 . . 1.809(10) ?
C211 C212 . . 1.409(16) ?
C211 C216 . . 1.377(16) ?
C212 C213 . . 1.382(19) ?
C212 H212 . . .982(12) ?
C213 C214 . . 1.34(2) ?
C213 H213 . . .971(14) ?
C214 C215 . . 1.39(3) ?
C214 H214 . . .970(15) ?
C215 C216 . . 1.367(18) ?
C215 H215 . . .986(14) ?
C216 H216 . . .994(12) ?
C221 C222 . . 1.360(16) ?
C221 C226 . . 1.377(15) ?
C222 C223 . . 1.401(15) ?
C222 H222 . . .979(11) ?
C223 C224 . . 1.377(18) ?
C223 H223 . . .974(13) ?
C224 C225 . . 1.367(19) ?
C224 H224 . . 1.006(11) ?
C225 C226 . . 1.388(15) ?
C225 H225 . . .983(11) ?
C226 H226 . . .989(12) ?
C231 C232 . . 1.408(16) ?
C231 C236 . . 1.397(14) ?
C232 C233 . . 1.338(19) ?
C232 H232 . . .966(11) ?
C233 C234 . . 1.41(2) ?
C233 H233 . . .992(15) ?
C234 C235 . . 1.37(3) ?
C234 H234 . . .970(18) ?
C235 C236 . . 1.37(2) ?
C235 H235 . . .967(12) ?
C236 H236 . . 1.012(13) ?
N1 C11 . . 1.416(15) ?
N1 N2 . . 1.418(12) ?
N1 C5 . . 1.370(15) ?
C11 C12 . . 1.373(18) ?
C11 C16 . . 1.353(16) ?
C12 C13 . . 1.382(17) ?
C12 H12 . . .975(11) ?
C13 C14 . . 1.358(18) ?
C13 H13 . . 1.027(13) ?
C14 C15 . . 1.36(2) ?
C14 H14 . . .990(14) ?
C15 C16 . . 1.425(18) ?
C15 H15 . . .961(12) ?
C16 H16 . . .993(13) ?
N2 C3 . . 1.328(15) ?
C3 C31 . . 1.491(16) ?
C3 C4 . . 1.431(16) ?
C31 H31a . . .973(13) ?
C31 H31b . . .965(13) ?
C31 H31c . . 1.004(12) ?
C4 C41 . . 1.397(16) ?
C4 C5 . . 1.422(14) ?
C41 O41 . . 1.243(14) ?
C41 C42 . . 1.497(15) ?
C42 C43 . . 1.377(16) ?
C42 C47 . . 1.391(17) ?
C43 C44 . . 1.386(18) ?
C43 H43 . . .980(13) ?
C44 C45 . . 1.32(2) ?
C44 H44 . . .975(13) ?
C45 C46 . . 1.36(2) ?
C45 H45 . . .987(13) ?
C46 C47 . . 1.388(18) ?
C46 H46 . . .966(14) ?
C47 H47 . . .976(12) ?
C5 O5 . . 1.268(13) ?

loop_
_geom_contact_atom_site_label_1
_geom_contact_atom_site_label_2
_geom_contact_distance
_geom_contact_site_symmetry_1
_geom_contact_site_symmetry_2
_geom_contact_publ_flag
Ag C111 3.645(10) . . ?
Ag C112 4.020(10) . . ?
Ag C121 3.603(11) . . ?
Ag C126 3.599(13) . . ?
Ag C131 3.670(10) . . ?
Ag C136 3.756(13) . . ?
Ag C211 3.732(10) . . ?
Ag C212 3.913(13) . . ?
Ag C221 3.651(11) . . ?
Ag C223 4.135(11) . '7 666' ?
Ag C224 3.625(12) . '7 666' ?
Ag C226 3.665(11) . . ?
Ag C231 3.396(11) . . ?
Ag C236 3.788(13) . . ?
Ag C4 3.608(10) . . ?
Ag C41 3.272(10) . . ?
Ag C5 3.191(11) . . ?
Ag H112 3.667(2) . . ?
Ag H126 2.9214(11) . . ?
Ag H136 3.1595(10) . . ?
Ag H212 3.3473(11) . . ?
Ag H224 3.2037(12) . '7 666' ?
Ag H226 2.9987(10) . . ?
Ag H236 3.6078(17) . . ?
P1 C112 2.753(10) . . ?
P1 C116 2.841(11) . . ?
P1 C122 2.833(12) . . ?
P1 C126 2.761(12) . . ?
P1 C132 2.837(12) . . ?
P1 C136 2.732(13) . . ?
P1 O5 4.047(8) . . ?
P1 H112 2.793(2) . . ?
P1 H116 2.954(3) . . ?
P1 H122 2.962(3) . . ?
P1 H126 2.847(3) . . ?
P1 H132 2.973(3) . . ?
P1 H136 2.795(3) . . ?
C111 C113 2.402(14) . . ?
C111 C114 2.762(14) . . ?
C111 C115 2.363(15) . . ?
C111 C121 2.901(13) . . ?
C111 C122 3.356(14) . . ?
C111 C131 2.842(15) . . ?
C111 C132 3.148(16) . . ?
C111 H112 2.057(10) . . ?
C111 H116 2.025(11) . . ?
C111 H132 2.753(11) . . ?
C111 H226 2.836(11) . . ?
C112 C114 2.365(15) . . ?
C112 C115 2.712(15) . . ?
C112 C116 2.391(15) . . ?
C112 C131 3.287(15) . . ?
C112 H113 2.046(10) . . ?
C112 H226 2.746(12) . . ?
C113 C115 2.363(17) . . ?
C113 C116 2.780(15) . . ?
C113 H112 2.028(11) . . ?
C113 H114 2.045(12) . . ?
C114 C116 2.413(14) . . ?
C114 O5 3.427(14) . 5 ?
C114 H113 2.027(13) . . ?
C114 H115 2.022(13) . . ?
C115 O41 3.548(14) . 5 ?
C115 C5 3.393(17) . 5 ?
C115 O5 3.550(14) . 5 ?
C115 H114 2.040(11) . . ?
C115 H116 2.086(11) . . ?
C116 C121 3.146(14) . . ?
C116 C122 3.169(14) . . ?
C116 H115 2.054(10) . . ?
C116 H122 2.831(11) . . ?
C121 C123 2.402(17) . . ?
C121 C124 2.801(17) . . ?
C121 C125 2.388(17) . . ?
C121 C131 2.864(16) . . ?
C121 H116 2.673(10) . . ?
C121 H122 2.056(11) . . ?
C121 H126 2.092(11) . . ?
C122 C124 2.414(18) . . ?
C122 C125 2.728(17) . . ?
C122 C126 2.374(18) . . ?
C122 C131 3.380(17) . . ?
C122 H116 2.534(10) . . ?
C122 H123 2.051(11) . . ?
C123 C125 2.36(2) . . ?
C123 C126 2.74(2) . . ?
C123 H122 2.061(13) . . ?
C123 H124 2.072(14) . . ?
C124 C126 2.39(2) . . ?
C124 H123 2.089(16) . . ?
C124 H125 2.030(16) . . ?
C125 H124 2.046(16) . . ?
C125 H126 2.042(16) . . ?
C126 O41 3.727(16) . . ?
C126 H125 2.050(12) . . ?
C131 C133 2.419(18) . . ?
C131 C134 2.75(2) . . ?
C131 C135 2.412(18) . . ?
C131 H132 2.079(11) . . ?
C131 H136 2.052(11) . . ?
C132 C134 2.36(2) . . ?
C132 C135 2.779(18) . . ?
C132 C136 2.377(16) . . ?
C132 H133 2.082(12) . . ?
C132 H234 2.803(11) . '5 545' ?
C133 C135 2.40(2) . . ?
C133 C136 2.752(18) . . ?
C133 O0 3.696(16) . 5 ?
C133 H132 2.092(17) . . ?
C133 H134 1.962(17) . . ?
C134 C136 2.38(2) . . ?
C134 H133 1.999(16) . . ?
C134 H135 2.074(16) . . ?
C135 H134 2.074(15) . . ?
C135 H136 2.062(15) . . ?
C136 O5 3.607(15) . . ?
C136 H135 2.078(13) . . ?
P2 C212 2.769(12) . . ?
P2 C216 2.815(13) . . ?
P2 C222 2.827(12) . . ?
P2 C226 2.733(11) . . ?
P2 C232 2.834(13) . . ?
P2 C236 2.758(12) . . ?
P2 O41 3.573(8) . . ?
P2 H212 2.847(3) . . ?
P2 H216 2.919(3) . . ?
P2 H222 2.951(3) . . ?
P2 H226 2.797(3) . . ?
P2 H232 2.963(3) . . ?
P2 H236 2.846(3) . . ?
C211 C213 2.411(18) . . ?
C211 C214 2.792(18) . . ?
C211 C215 2.398(16) . . ?
C211 C221 2.890(13) . . ?
C211 C222 3.222(14) . . ?
C211 C231 2.826(15) . . ?
C211 C236 3.274(16) . . ?
C211 H212 2.074(11) . . ?
C211 H216 2.042(11) . . ?
C211 H222 2.841(10) . . ?
C212 C214 2.385(18) . . ?
C212 C215 2.751(19) . . ?
C212 C216 2.382(17) . . ?
C212 H213 2.054(12) . . ?
C213 C215 2.36(2) . . ?
C213 C216 2.725(18) . . ?
C213 H212 2.068(15) . . ?
C213 H214 2.022(15) . . ?
C214 C216 2.39(2) . . ?
C214 H213 1.983(18) . . ?
C214 H215 2.069(19) . . ?
C215 H214 2.057(16) . . ?
C215 H216 2.054(15) . . ?
C216 C231 3.175(16) . . ?
C216 H215 2.046(12) . . ?
C216 H222 2.671(11) . . ?
C221 C223 2.391(16) . . ?
C221 C224 2.776(15) . . ?
C221 C225 2.407(13) . . ?
C221 C231 2.896(13) . . ?
C221 C232 3.141(15) . . ?
C221 H222 2.031(11) . . ?
C221 H226 2.060(11) . . ?
C221 H232 2.676(10) . . ?
C222 C224 2.409(15) . . ?
C222 C225 2.759(15) . . ?
C222 C226 2.362(17) . . ?
C222 H223 2.070(11) . . ?
C223 C225 2.371(18) . . ?
C223 C226 2.735(18) . . ?
C223 H222 2.074(12) . . ?
C223 H224 2.089(12) . . ?
C224 C226 2.382(17) . . ?
C224 O5 3.389(13) . '7 666' ?
C224 H223 2.040(13) . . ?
C224 H225 2.035(13) . . ?
C225 H224 2.050(12) . . ?
C225 H226 2.056(12) . . ?
C226 H225 2.076(11) . . ?
C231 C233 2.383(18) . . ?
C231 C234 2.77(2) . . ?
C231 C235 2.395(16) . . ?
C231 O41 3.785(13) . . ?
C231 H216 2.779(10) . . ?
C231 H232 2.070(10) . . ?
C231 H236 2.092(9) . . ?
C232 C234 2.39(2) . . ?
C232 C235 2.757(16) . . ?
C232 C236 2.412(16) . . ?
C232 H233 2.035(12) . . ?
C233 C235 2.39(2) . . ?
C233 C236 2.76(2) . . ?
C233 C13 3.39(2) . '1 565' ?
C233 H232 1.999(15) . . ?
C233 H234 2.095(15) . . ?
C234 C236 2.38(2) . . ?
C234 H233 2.067(18) . . ?
C234 H235 2.033(18) . . ?
C235 H234 2.016(18) . . ?
C235 H236 2.073(18) . . ?
C236 O41 3.214(16) . . ?
C236 H126 2.887(13) . . ?
C236 H235 2.020(11) . . ?
N1 C12 2.435(15) . . ?
N1 C16 2.386(14) . . ?
N1 C3 2.177(14) . . ?
N1 C4 2.234(14) . . ?
N1 O5 2.304(12) . . ?
N1 H12 2.623(9) . . ?
N1 H16 2.594(8) . . ?
C11 C13 2.397(18) . . ?
C11 C14 2.769(18) . . ?
C11 C15 2.404(16) . . ?
C11 N2 2.421(14) . . ?
C11 C5 2.530(17) . . ?
C11 O5 2.960(15) . . ?
C11 H12 2.039(12) . . ?
C11 H16 2.058(12) . . ?
C12 C14 2.375(17) . . ?
C12 C15 2.736(16) . . ?
C12 C16 2.353(17) . . ?
C12 N2 2.802(15) . . ?
C12 H13 2.088(12) . . ?
C13 C15 2.356(19) . . ?
C13 C16 2.747(18) . . ?
C13 H233 2.869(15) . '1 545' ?
C13 H12 2.046(13) . . ?
C13 H14 2.041(13) . . ?
C14 C16 2.41(2) . . ?
C14 H13 2.078(14) . . ?
C14 H15 2.003(14) . . ?
C14 H43 2.894(15) . '5 545' ?
C15 H14 2.044(15) . . ?
C15 H16 2.088(14) . . ?
C16 C5 3.002(16) . . ?
C16 O5 2.851(15) . . ?
C16 H15 2.101(12) . . ?
N2 C31 2.408(14) . . ?
N2 C4 2.291(15) . . ?
N2 C5 2.306(15) . . ?
N2 O5 3.506(12) . . ?
N2 O0 3.288(14) . . ?
N2 H12 2.469(10) . . ?
N2 H31a 2.536(8) . . ?
C3 C41 2.574(17) . . ?
C3 O41 3.653(15) . . ?
C3 C42 3.173(17) . . ?
C3 C5 2.263(15) . . ?
C3 O5 3.518(13) . . ?
C3 H31a 2.082(11) . . ?
C3 H31b 2.077(12) . . ?
C3 H31c 1.987(10) . . ?
C31 C4 2.654(16) . . ?
C31 C41 3.320(17) . . ?
C31 C42 3.239(18) . . ?
C31 C47 3.29(2) . . ?
C31 O0 3.61(2) . . ?
C4 O41 2.299(14) . . ?
C4 C42 2.544(15) . . ?
C4 C47 3.203(16) . . ?
C4 O5 2.458(11) . . ?
C4 H136 2.813(10) . . ?
C4 H31c 2.748(9) . . ?
C41 C43 2.496(15) . . ?
C41 C47 2.509(17) . . ?
C41 C5 2.485(15) . . ?
C41 O5 3.055(12) . . ?
C41 H43 2.676(10) . . ?
O41 C42 2.326(13) . . ?
O41 C43 2.904(13) . . ?
O41 C47 3.415(14) . . ?
O41 C5 2.840(14) . . ?
O41 O5 2.886(10) . . ?
O41 H115 2.692(8) . '5 445' ?
O41 H126 2.781(8) . . ?
O41 H236 2.511(8) . . ?
O41 H43 2.793(6) . . ?
C42 C44 2.378(16) . . ?
C42 C45 2.766(17) . . ?
C42 C46 2.407(18) . . ?
C42 H31c 2.711(11) . . ?
C42 H43 2.057(11) . . ?
C42 H47 2.192(12) . . ?
C43 C45 2.37(2) . . ?
C43 C46 2.74(2) . . ?
C43 C47 2.377(18) . . ?
C43 H44 2.032(12) . . ?
C44 C46 2.31(2) . . ?
C44 C47 2.705(17) . . ?
C44 H43 2.065(15) . . ?
C44 H45 2.023(16) . . ?
C45 C47 2.379(17) . . ?
C45 H44 1.986(15) . . ?
C45 H46 2.031(15) . . ?
C46 H45 2.019(15) . . ?
C46 H47 1.888(14) . . ?
C47 H46 2.036(12) . . ?
C5 H136 2.578(12) . . ?
C5 H16 2.753(10) . . ?
O5 H114 2.932(8) . '5 445' ?
O5 H115 3.191(7) . '5 445' ?
O5 H136 2.798(8) . . ?
O5 H212 3.295(8) . . ?
O5 H224 2.507(7) . '7 666' ?
O5 H16 2.251(7) . . ?
O0 H124 3.006(16) . '1 545' ?
O0 H124 3.006(16) . '2 645' ?
O0 H133 2.776(7) . '6 645' ?
O0 H133 2.776(7) . '5 445' ?
O0 H31a 2.953(12) . . ?
O0 H31a 2.953(12) . '2 655' ?
H112 H113 2.3587(8) . . ?
H113 H114 2.3230(11) . . ?
H114 H115 2.3325(6) . . ?
H115 H116 2.3952(8) . . ?
H116 H122 2.3803(4) . . ?
H122 H123 2.3441(7) . . ?
H124 H125 2.3288(5) . . ?
H125 H126 2.3495(6) . . ?
H133 H134 2.2337(9) . . ?
H135 H136 2.3861(6) . . ?
H212 H213 2.3852(6) . . ?
H213 H214 2.2871(6) . . ?
H214 H215 2.3720(12) . . ?
H215 H216 2.3590(6) . . ?
H222 H223 2.3847(7) . . ?
H223 H224 2.3846(11) . . ?
H224 H225 2.3273(4) . . ?
H225 H226 2.3749(6) . . ?
H232 H233 2.3245(7) . . ?
H233 H234 2.3982(7) . . ?
H234 H235 2.3136(10) . . ?
H235 H236 2.3454(8) . . ?
H12 H13 2.3660(8) . . ?
H13 H14 2.3732(6) . . ?
H14 H15 2.3093(10) . . ?
H31a H31b 1.5513(6) . . ?
H31a H31c 1.6131(6) . . ?
H31b H31c 1.6129(5) . . ?
H43 H44 2.3400(5) . . ?
H44 H45 2.3212(4) . . ?
H45 H46 2.3223(10) . . ?
H46 H47 2.1035(5) . . ?
H47 H47 2.2026(4) . '2 655' ?

loop_
_geom_hbond_atom_site_label_D
_geom_hbond_atom_site_label_H
_geom_hbond_atom_site_label_A
_geom_hbond_site_symmetry_D
_geom_hbond_site_symmetry_H
_geom_hbond_site_symmetry_A
_geom_hbond_distance_DH
_geom_hbond_distance_HA
_geom_hbond_distance_DA
_geom_hbond_angle_DHA
_geom_hbond_publ_flag
? ? ? ? ? ? ? ? ? ? ?

loop_
_geom_torsion_atom_site_label_1
_geom_torsion_atom_site_label_2
_geom_torsion_atom_site_label_3
_geom_torsion_atom_site_label_4
_geom_torsion_site_symmetry_1
_geom_torsion_site_symmetry_2
_geom_torsion_site_symmetry_3
_geom_torsion_site_symmetry_4
_geom_torsion
_geom_torsion_publ_flag
? ? ? ? ? ? ? ? ? ?
